data_1539719
loop_
_publ_author_name
'Bernet, K.'
'Hoppe, R.'

_publ_section_title
;
 Ein Oxostannate neuen Strukturtyps: Cs4 (Sn O4)
;
_journal_name_full 'Zeitschrift fuer Anorganische und Allgemeine Chemie'
_journal_page_first 145
_journal_page_last 156
_journal_volume 587
_journal_year 1990
_chemical_formula_sum 'Cs4 O4 Sn'
_chemical_name_systematic 'Cs4 (Sn O4)'
_space_group_IT_number 14
_symmetry_space_group_name_Hall '-P 2ybc'
_symmetry_space_group_name_H-M 'P 1 21/c 1'
_cell_angle_alpha 90
_cell_angle_beta 111.79
_cell_angle_gamma 90
_cell_formula_units_Z 4
_cell_length_a 11.808
_cell_length_b 7.282
_cell_length_c 11.667
_cell_volume 931.519
_citation_journal_id_ASTM ZAACAB
_cod_data_source_file Bernet_ZAACAB_1990_1220.cif
_cod_data_source_block Cs4O4Sn1
_cod_original_cell_volume 931.5192
_cod_original_formula_sum 'Cs4 O4 Sn1'
_cod_database_code 1539719

loop_
_symmetry_equiv_pos_as_xyz
x,y,z
-x,y+1/2,-z+1/2
-x,-y,-z
x,-y-1/2,z-1/2

loop_
_atom_site_label
_atom_site_type_symbol
_atom_site_fract_x
_atom_site_fract_y
_atom_site_fract_z
_atom_site_occupancy
_atom_site_U_iso_or_equiv
Cs2 Cs+1 0.8449 0.1165 0.4173 1 0.0
O2 O-2 0.3062 0.5302 0.6384 1 0.0
Cs3 Cs+1 0.0633 0.0892 0.2042 1 0.0
O1 O-2 0.2158 0.9882 0.8396 1 0.0
Sn1 Sn+4 0.7584 0.8754 0.0083 1 0.0
O4 O-2 0.9139 0.7329 0.5251 1 0.0
Cs4 Cs+1 0.631 0.1618 0.6072 1 0.0
O3 O-2 0.6376 0.8201 0.4892 1 0.0
Cs1 Cs+1 0.4257 0.1715 0.7925 1 0.0
